data_4000356
loop_
_publ_author_name
'V. Enkelmann'

_publ_section_title
;
Imi-2
;
_journal_name_full 'Chemistry of Materials'
_journal_year 2004
_chemical_formula_moiety 'C12 H18 N4 O3 '
_chemical_formula_sum 'C12 H18 N4 O3'
_chemical_formula_weight 266.301
_space_group_IT_number 14
_symmetry_cell_setting monoclinic
_symmetry_space_group_name_Hall '-P 2yn'
_symmetry_space_group_name_H-M 'P 1 21/n 1'
_atom_sites_solution_hydrogens difmap
_atom_sites_solution_primary direct
_atom_sites_solution_secondary difmap
_cell_angle_alpha 90.00
_cell_angle_beta 92.2424(12)
_cell_angle_gamma 90.00
_cell_formula_units_Z 4
_cell_length_a 7.2688(3)
_cell_length_b 11.7627(4)
_cell_length_c 15.8656(7)
_cell_measurement_reflns_used 105
_cell_measurement_temperature 120
_cell_measurement_theta_max ?
_cell_measurement_theta_min ?
_cell_volume 1355.48(9)
_diffrn_measurement_device KappaCCD
_diffrn_measurement_method CCD
_diffrn_orient_matrix_type X=UH
_diffrn_orient_matrix_UB_11 -0.05054
_diffrn_orient_matrix_UB_12 -0.12687
_diffrn_orient_matrix_UB_13 -0.01675
_diffrn_orient_matrix_UB_21 -0.02670
_diffrn_orient_matrix_UB_22 0.00000
_diffrn_orient_matrix_UB_23 0.08059
_diffrn_orient_matrix_UB_31 -0.05605
_diffrn_orient_matrix_UB_32 0.02210
_diffrn_orient_matrix_UB_33 -0.01857
_diffrn_radiation_source 'fine-focus sealed tube'
_diffrn_radiation_type ' MoK\a'
_diffrn_radiation_wavelength_id all
_diffrn_reflns_av_R_equivalents 0.064
_diffrn_reflns_limit_h_max 8
_diffrn_reflns_limit_h_min -9
_diffrn_reflns_limit_k_max 16
_diffrn_reflns_limit_k_min -14
_diffrn_reflns_limit_l_max 21
_diffrn_reflns_limit_l_min -21
_diffrn_reflns_number 11326
_diffrn_reflns_theta_max 28.98
_exptl_absorpt_coefficient_mu 0.10
_exptl_absorpt_correction_T_max ?
_exptl_absorpt_correction_T_min ?
_exptl_absorpt_correction_type none
_exptl_crystal_colour Colourless
_exptl_crystal_density_diffrn 1.305
_exptl_crystal_density_method 'not measured'
_exptl_crystal_description Cube
_exptl_crystal_F_000 568
_refine_ls_extinction_coef ?
_refine_ls_extinction_method none
_refine_ls_goodness_of_fit_ref 1.1035
_refine_ls_hydrogen_treatment refxyz
_refine_ls_matrix_type full
_refine_ls_number_parameters 173
_refine_ls_number_reflns 2383
_refine_ls_R_factor_gt 0.0517
_refine_ls_shift/su_max 0.043
_refine_ls_shift/su_mean 0.010
_refine_ls_structure_factor_coef F
_refine_ls_weighting_details
;
 Method= Tukey and Prince
 W = [weight] * [1-(deltaF/6*sigmaF)^2]^2
 3.39 -0.341 2.17
;
_refine_ls_weighting_scheme calc
_refine_ls_wR_factor_ref 0.0559
_reflns_d_resolution_high 0.61
_reflns_d_resolution_low 1.99
_reflns_limit_h_max 9
_reflns_limit_h_min 0
_reflns_limit_k_max 16
_reflns_limit_k_min 0
_reflns_limit_l_max 21
_reflns_limit_l_min -21
_reflns_number_total 3499
_cod_depositor_comments
;
The following automatic conversions were performed:
'_symmetry_cell_setting' value 'Monoclinic' changed to 'monoclinic'
according to '/home/saulius/struct/CIF-dictionaries/cif_core.dic'
dictionary named 'cif_core.dic' version 2.4.1 from 2010-06-29.

Automatic conversion script
Id: cif_fix_enum 1527 2010-12-29 10:47:43Z saulius 
;
_cod_original_sg_symbol_H-M 'P 21/n'
_cod_original_formula_sum 'C12 H18 N4 O3 '
_cod_database_code 4000356

loop_
_symmetry_equiv_pos_as_xyz
+X,+Y,+Z
-X,-Y,-Z
'-X+ 1/2,+Y+ 1/2,-Z+ 1/2'
'+X+ 1/2,-Y+ 1/2,+Z+ 1/2'

loop_
_atom_site_label
_atom_site_fract_x
_atom_site_fract_y
_atom_site_fract_z
_atom_site_U_iso_or_equiv
_atom_site_occupancy
_atom_site_adp_type
O1 0.13413(18) 0.24737(12) 0.55579(8) 0.0196 1.0000 Uani
O2 0.20109(17) 0.02068(11) 0.59923(8) 0.0178 1.0000 Uani
O3 0.11580(18) -0.17557(12) 0.70400(8) 0.0188 1.0000 Uani
N2 -0.2731(2) 0.32805(15) 0.5470(1) 0.0208 1.0000 Uani
N4 -0.0658(2) -0.39783(15) 0.7090(1) 0.0191 1.0000 Uani
C1 -0.1345(3) 0.35086(16) 0.49834(11) 0.0165 1.0000 Uani
C10 -0.0693(3) -0.31594(17) 0.76650(11) 0.0176 1.0000 Uani
N1 -0.1929(2) 0.37524(13) 0.4188(1) 0.0170 1.0000 Uani
N3 -0.2162(2) -0.32721(15) 0.8154(1) 0.0204 1.0000 Uani
C2 -0.3812(3) 0.36803(17) 0.41588(12) 0.0211 1.0000 Uani
C3 -0.4294(3) 0.33900(18) 0.49480(13) 0.0223 1.0000 Uani
C11 -0.3124(3) -0.42158(19) 0.78870(12) 0.0226 1.0000 Uani
C12 -0.2186(3) -0.46421(18) 0.72282(12) 0.0205 1.0000 Uani
H1 -0.1175(2) 0.39014(13) 0.3716(1) 0.0168 1.0000 Uiso
H3 -0.2468(2) -0.27021(15) 0.8627(1) 0.0198 1.0000 Uiso
H21 -0.4548(3) 0.38583(17) 0.36248(12) 0.0227 1.0000 Uiso
H31 -0.5584(3) 0.31490(18) 0.51620(13) 0.0277 1.0000 Uiso
H111 -0.4448(3) -0.44458(19) 0.81340(12) 0.0276 1.0000 Uiso
H121 -0.2595(3) -0.53261(18) 0.68762(12) 0.0201 1.0000 Uiso
C4 0.0643(3) 0.35321(17) 0.52599(13) 0.0215 1.0000 Uani
H41 0.0878(3) 0.41741(17) 0.57089(13) 0.0256 1.0000 Uiso
H42 0.1386(3) 0.38181(17) 0.47459(13) 0.0256 1.0000 Uiso
C5 0.1256(3) 0.16009(17) 0.49382(12) 0.0218 1.0000 Uani
H51 -0.0116(3) 0.13589(17) 0.48352(12) 0.0263 1.0000 Uiso
H52 0.1643(3) 0.19399(17) 0.43812(12) 0.0263 1.0000 Uiso
C6 0.2571(3) 0.06762(17) 0.52198(12) 0.0206 1.0000 Uani
H61 0.2538(3) 0.00442(17) 0.48038(12) 0.0218 1.0000 Uiso
H62 0.3796(3) 0.10582(17) 0.52548(12) 0.0218 1.0000 Uiso
C7 0.3295(3) -0.06211(17) 0.62991(12) 0.0192 1.0000 Uani
H71 0.3297(3) -0.12581(17) 0.58941(12) 0.0186 1.0000 Uiso
H72 0.4497(3) -0.02961(17) 0.63261(12) 0.0186 1.0000 Uiso
C8 0.2747(3) -0.10545(18) 0.71414(12) 0.0202 1.0000 Uani
H81 0.3797(3) -0.16235(18) 0.74044(12) 0.0198 1.0000 Uiso
H82 0.2559(3) -0.02885(18) 0.75344(12) 0.0198 1.0000 Uiso
C9 0.0744(3) -0.22762(18) 0.78157(11) 0.0220 1.0000 Uani
H91 0.1945(3) -0.25852(18) 0.80387(11) 0.0284 1.0000 Uiso
H92 0.0429(3) -0.17372(18) 0.82377(11) 0.0284 1.0000 Uiso

loop_
_atom_type_symbol
_atom_type_description
_atom_type_scat_dispersion_real
_atom_type_scat_dispersion_imag
_atom_type_scat_source
'C ' 'C ' 0.0033 0.0016 'Waasmaier & Kirfel, 1995'
'H ' 'H ' 0.0000 0.0000 'Waasmaier & Kirfel, 1995'
'O ' 'O ' 0.0106 0.0060 'Waasmaier & Kirfel, 1995'
'N ' 'N ' 0.0061 0.0033 'Waasmaier & Kirfel, 1995'

loop_
_diffrn_radiation_wavelength
0.71073
